data_4021228
loop_
_publ_author_name
'Shin-ichi Fukuzawa'
'Daisuke Wachi'
'Takashi Suzuki'
'Satoshi Itoh'

_publ_section_title
;
 Regioselective Aminolysis and Hydrolysis of Chiral
 1,4-Ferrocenyl Diacetate
;
_journal_name_full 'Journal of Organic Chemistry'
_journal_page_first 4991
_journal_page_last 4996
_journal_paper_doi 10.1021/jo049386c
_journal_volume 69
_journal_year 2004
_chemical_formula_moiety 'C26 H25 Fe N O2 '
_chemical_formula_sum 'C26 H25 Fe N O2'
_chemical_formula_weight 439.34
_space_group_IT_number 4
_symmetry_cell_setting monoclinic
_symmetry_space_group_name_Hall 'P 2yb'
_symmetry_space_group_name_H-M 'P 1 21 1'
_cell_angle_alpha 90
_cell_angle_beta 70.701(5)
_cell_angle_gamma 90
_cell_formula_units_Z 2
_cell_length_a 11.342(1)
_cell_length_b 8.556(1)
_cell_length_c 11.415(1)
_cell_measurement_temperature 108.1
_cell_volume 1045.6(2)
_exptl_crystal_density_diffrn 1.395
_cod_original_sg_symbol_H-M 'P 21'
_cod_original_formula_sum 'C26 H25 Fe N O2 '
_cod_database_code 4021228

loop_
_symmetry_equiv_pos_as_xyz
x,y,z
-x,y+1/2,-z

loop_
_atom_site_label
_atom_site_type_symbol
_atom_site_fract_x
_atom_site_fract_y
_atom_site_fract_z
_atom_site_U_iso_or_equiv
_atom_site_adp_type
_atom_site_occupancy
_atom_site_symmetry_multiplicity
_atom_site_calc_flag
_atom_site_refinement_flags
_atom_site_disorder_assembly
_atom_site_disorder_group
Fe(1) Fe 0.14229(3) 0.0106(2) 0.22802(3) 0.01339(8) Uani 1.00 1 d . . .
O(1) O 0.2362(1) 0.5323(3) -0.1103(1) 0.0255(5) Uani 1.00 1 d . . .
O(2) O 0.0069(2) -0.0663(2) -0.0095(2) 0.0216(5) Uani 1.00 1 d . . .
N(1) N 0.3505(2) 0.3372(2) -0.0693(2) 0.0155(5) Uani 1.00 1 d . . .
C(1) C 0.2596(2) 0.1319(3) 0.0808(2) 0.0139(7) Uani 1.00 1 d . . .
C(2) C 0.1887(2) 0.0180(4) 0.0385(2) 0.0133(5) Uani 1.00 1 d . . .
C(3) C 0.2162(3) -0.1335(3) 0.0774(2) 0.0166(7) Uani 1.00 1 d . . .
C(4) C 0.3010(2) -0.1131(3) 0.1431(2) 0.0180(7) Uani 1.00 1 d . . .
C(5) C 0.3289(2) 0.0487(3) 0.1448(2) 0.0159(7) Uani 1.00 1 d . . .
C(6) C 0.2640(2) 0.3064(3) 0.0577(2) 0.0139(6) Uani 1.00 1 d . . .
C(7) C 0.3005(2) 0.4003(3) 0.1544(2) 0.0144(6) Uani 1.00 1 d . . .
C(8) C 0.2090(2) 0.4693(3) 0.2536(2) 0.0198(7) Uani 1.00 1 d . . .
C(9) C 0.2386(2) 0.5437(3) 0.3484(2) 0.0245(8) Uani 1.00 1 d . . .
C(10) C 0.3615(3) 0.5532(3) 0.3431(2) 0.0260(8) Uani 1.00 1 d . . .
C(11) C 0.4547(2) 0.4896(4) 0.2425(2) 0.0232(7) Uani 1.00 1 d . . .
C(12) C 0.4247(2) 0.4135(3) 0.1484(2) 0.0191(7) Uani 1.00 1 d . . .
C(13) C 0.3292(2) 0.4485(3) -0.1427(2) 0.0158(6) Uani 1.00 1 d . . .
C(14) C 0.4265(2) 0.4635(3) -0.2705(2) 0.0253(7) Uani 1.00 1 d . . .
C(15) C 0.1061(2) 0.0466(3) -0.0394(2) 0.0154(7) Uani 1.00 1 d . . .
C(16) C 0.1792(2) 0.0302(4) -0.1775(2) 0.0152(6) Uani 1.00 1 d . . .
C(17) C 0.2031(3) 0.1588(4) -0.2553(3) 0.0216(8) Uani 1.00 1 d . . .
C(18) C 0.2691(3) 0.1445(4) -0.3810(3) 0.0290(9) Uani 1.00 1 d . . .
C(19) C 0.3113(2) -0.0010(5) -0.4308(2) 0.0291(7) Uani 1.00 1 d . . .
C(20) C 0.2868(3) -0.1311(4) -0.3546(3) 0.0257(8) Uani 1.00 1 d . . .
C(21) C 0.2215(3) -0.1158(4) -0.2275(3) 0.0200(8) Uani 1.00 1 d . . .
C(22) C 0.0856(3) 0.1181(4) 0.3987(3) 0.0188(8) Uani 1.00 1 d . . .
C(23) C 0.0036(3) 0.1582(4) 0.3326(3) 0.0184(8) Uani 1.00 1 d . . .
C(24) C -0.0487(2) 0.0175(5) 0.3060(2) 0.0176(5) Uani 1.00 1 d . . .
C(25) C 0.0010(3) -0.1100(4) 0.3551(3) 0.0180(8) Uani 1.00 1 d . . .
C(26) C 0.0844(3) -0.0470(3) 0.4130(3) 0.0196(8) Uani 1.00 1 d . . .
H(1) H 0.1831(3) -0.2302(3) 0.0617(2) 0.018(1) Uiso 1.00 1 c . . .
H(2) H 0.3339(2) -0.1941(3) 0.1801(2) 0.021(1) Uiso 1.00 1 c . . .
H(3) H 0.3843(2) 0.0938(3) 0.1821(2) 0.019(1) Uiso 1.00 1 c . . .
H(4) H 0.1828(2) 0.3389(3) 0.0611(2) 0.015(1) Uiso 1.00 1 c . . .
H(5) H 0.1243(2) 0.4654(3) 0.2567(2) 0.023(1) Uiso 1.00 1 c . . .
H(6) H 0.1744(2) 0.5878(3) 0.4165(2) 0.027(1) Uiso 1.00 1 c . . .
H(7) H 0.3825(3) 0.6031(3) 0.4079(2) 0.033(1) Uiso 1.00 1 c . . .
H(8) H 0.5396(2) 0.4980(4) 0.2380(2) 0.030(1) Uiso 1.00 1 c . . .
H(9) H 0.4891(2) 0.3704(3) 0.0799(2) 0.022(1) Uiso 1.00 1 c . . .
H(10) H 0.4240(2) 0.2757(2) -0.1000(2) 0.018(1) Uiso 1.00 1 c . . .
H(11) H 0.4910(2) 0.3892(3) -0.2791(2) 0.031(1) Uiso 1.00 1 c . . .
H(12) H 0.3885(2) 0.4448(3) -0.3319(2) 0.031(1) Uiso 1.00 1 c . . .
H(13) H 0.4608(2) 0.5658(3) -0.2806(2) 0.031(1) Uiso 1.00 1 c . . .
H(14) H 0.0716(2) 0.1487(3) -0.0233(2) 0.018(1) Uiso 1.00 1 c . . .
H(15) H 0.1738(3) 0.2587(4) -0.2219(3) 0.029(1) Uiso 1.00 1 c . . .
H(16) H 0.2853(3) 0.2343(4) -0.4329(3) 0.036(1) Uiso 1.00 1 c . . .
H(17) H 0.3567(2) -0.0113(5) -0.5168(2) 0.035(1) Uiso 1.00 1 c . . .
H(18) H 0.3145(3) -0.2311(4) -0.3886(3) 0.031(1) Uiso 1.00 1 c . . .
H(19) H 0.2061(3) -0.2053(4) -0.1753(3) 0.025(1) Uiso 1.00 1 c . . .
H(20) H -0.059(2) -0.029(4) 0.026(2) 0.024(9) Uiso 1.00 1 c . . .
H(21) H 0.1332(3) 0.1896(4) 0.4285(3) 0.022(1) Uiso 1.00 1 c . . .
H(22) H -0.0132(3) 0.2606(4) 0.3102(3) 0.020(1) Uiso 1.00 1 c . . .
H(23) H -0.1070(2) 0.0096(5) 0.2626(2) 0.021(1) Uiso 1.00 1 c . . .
H(24) H -0.0180(3) -0.2174(4) 0.3502(3) 0.020(1) Uiso 1.00 1 c . . .
H(25) H 0.1308(3) -0.1050(3) 0.4537(3) 0.024(1) Uiso 1.00 1 c . . .

loop_
_atom_site_aniso_label
_atom_site_aniso_U_11
_atom_site_aniso_U_22
_atom_site_aniso_U_33
_atom_site_aniso_U_12
_atom_site_aniso_U_13
_atom_site_aniso_U_23
Fe(1) 0.0140(1) 0.0146(2) 0.0112(1) -0.0004(2) -0.0037(1) 0.0010(2)
O(1) 0.0216(9) 0.023(1) 0.0311(9) -0.000(1) -0.0078(7) 0.012(1)
O(2) 0.014(1) 0.024(1) 0.0247(9) -0.0043(9) -0.0032(8) -0.0048(8)
N(1) 0.013(1) 0.018(1) 0.0146(9) -0.0003(9) -0.0034(8) 0.0019(9)
C(1) 0.011(1) 0.016(1) 0.012(1) 0.002(1) -0.001(1) 0.001(1)
C(2) 0.011(1) 0.016(1) 0.0106(9) -0.000(2) -0.0005(8) 0.001(2)
C(3) 0.017(2) 0.016(2) 0.013(1) -0.000(1) -0.001(1) -0.000(1)
C(4) 0.017(1) 0.019(2) 0.016(1) 0.005(1) -0.002(1) 0.002(1)
C(5) 0.011(1) 0.020(2) 0.016(1) -0.001(1) -0.004(1) -0.000(1)
C(6) 0.010(1) 0.017(1) 0.013(1) 0.000(1) -0.0016(9) 0.001(1)
C(7) 0.018(1) 0.012(1) 0.013(1) -0.002(1) -0.005(1) 0.003(1)
C(8) 0.018(1) 0.018(2) 0.022(1) -0.003(1) -0.004(1) -0.000(1)
C(9) 0.033(1) 0.017(2) 0.017(1) -0.002(1) 0.002(1) -0.003(1)
C(10) 0.044(2) 0.020(2) 0.019(1) -0.004(1) -0.017(1) 0.000(1)
C(11) 0.024(1) 0.024(2) 0.027(1) -0.001(1) -0.015(1) 0.002(1)
C(12) 0.017(1) 0.019(1) 0.020(1) 0.001(1) -0.005(1) -0.001(1)
C(13) 0.014(1) 0.017(1) 0.019(1) -0.005(1) -0.009(1) 0.003(1)
C(14) 0.022(1) 0.036(2) 0.019(1) -0.007(1) -0.009(1) 0.009(1)
C(15) 0.015(1) 0.012(2) 0.019(1) 0.001(1) -0.006(1) -0.0028(9)
C(16) 0.014(1) 0.019(2) 0.016(1) -0.002(1) -0.0098(9) -0.002(1)
C(17) 0.029(2) 0.018(2) 0.026(2) -0.002(1) -0.019(1) 0.001(1)
C(18) 0.032(2) 0.039(2) 0.020(2) -0.011(2) -0.014(1) 0.009(1)
C(19) 0.021(1) 0.052(2) 0.015(1) -0.006(2) -0.0056(9) -0.009(2)
C(20) 0.024(2) 0.029(2) 0.025(2) 0.003(1) -0.010(1) -0.009(1)
C(21) 0.022(2) 0.024(2) 0.017(1) 0.002(1) -0.009(1) 0.001(1)
C(22) 0.018(2) 0.023(2) 0.014(1) -0.002(1) -0.003(1) -0.002(1)
C(23) 0.016(2) 0.020(2) 0.015(1) -0.001(1) 0.000(1) -0.001(1)
C(24) 0.013(1) 0.025(1) 0.0140(9) 0.001(2) -0.0026(8) -0.000(2)
C(25) 0.021(2) 0.016(2) 0.014(1) -0.006(1) -0.001(1) 0.002(1)
C(26) 0.022(2) 0.026(2) 0.012(1) -0.002(1) -0.007(1) 0.004(1)

loop_
_geom_bond_atom_site_label_1
_geom_bond_atom_site_label_2
_geom_bond_distance
_geom_bond_publ_flag
_geom_bond_site_symmetry_1
_geom_bond_site_symmetry_2
Fe(1) C(1) 2.048(3) yes . .
Fe(1) C(2) 2.052(2) yes . .
Fe(1) C(3) 2.055(3) yes . .
Fe(1) C(4) 2.036(3) yes . .
Fe(1) C(5) 2.039(2) yes . .
Fe(1) C(22) 2.056(3) yes . .
Fe(1) C(23) 2.062(3) yes . .
Fe(1) C(24) 2.052(2) yes . .
Fe(1) C(25) 2.049(3) yes . .
Fe(1) C(26) 2.053(3) yes . .
O(1) C(13) 1.228(3) yes . .
O(2) C(15) 1.436(3) yes . .
N(1) C(6) 1.481(3) yes . .
N(1) C(13) 1.341(3) yes . .
C(1) C(2) 1.445(4) yes . .
C(1) C(5) 1.427(4) yes . .
C(1) C(6) 1.514(4) yes . .
C(2) C(3) 1.437(5) yes . .
C(2) C(15) 1.509(3) yes . .
C(3) C(4) 1.412(5) yes . .
C(4) C(5) 1.421(4) yes . .
C(6) C(7) 1.530(4) yes . .
C(7) C(8) 1.390(3) yes . .
C(7) C(12) 1.392(4) yes . .
C(8) C(9) 1.389(4) yes . .
C(9) C(10) 1.379(4) yes . .
C(10) C(11) 1.389(3) yes . .
C(11) C(12) 1.391(4) yes . .
C(13) C(14) 1.516(3) yes . .
C(15) C(16) 1.526(3) yes . .
C(16) C(17) 1.383(4) yes . .
C(16) C(21) 1.391(4) yes . .
C(17) C(18) 1.387(4) yes . .
C(18) C(19) 1.387(5) yes . .
C(19) C(20) 1.383(5) yes . .
C(20) C(21) 1.400(4) yes . .
C(22) C(23) 1.420(5) yes . .
C(22) C(26) 1.421(4) yes . .
C(23) C(24) 1.418(5) yes . .
C(24) C(25) 1.425(5) yes . .
C(25) C(26) 1.427(5) yes . .
